data_7023546
loop_
_publ_author_name
'Vuong, Khuong Q.'
'Timerbulatova, Marina G.'
'Peterson, Matthew B.'
'Bhadbhade, Mohan'
'Messerle, Barbara A.'

_publ_section_title
;
 Cationic Rh and Ir complexes containing bidentate
 imidazolylidene-1,2,3-triazole donor ligands: synthesis and preliminary
 catalytic studies.
;
_journal_issue 39
_journal_name_full 'Dalton transactions (Cambridge, England : 2003)'
_journal_page_first 14298
_journal_page_last 14308
_journal_paper_doi 10.1039/c3dt51440d
_journal_volume 42
_journal_year 2013
_chemical_formula_moiety '2(C31 H36 Cl N5 Rh), 2(C24 H20 B), C H2 Cl2'
_chemical_formula_sum 'C111 H114 B2 Cl4 N10 Rh2'
_chemical_formula_weight 1957.36
_chemical_name_systematic
;
?
;
_space_group_IT_number 14
_symmetry_cell_setting monoclinic
_symmetry_space_group_name_Hall '-P 2ybc'
_symmetry_space_group_name_H-M 'P 1 21/c 1'
_atom_sites_solution_hydrogens geom
_atom_sites_solution_primary direct
_atom_sites_solution_secondary difmap
_audit_creation_method SHELXL-97
_cell_angle_alpha 90.00
_cell_angle_beta 96.241(2)
_cell_angle_gamma 90.00
_cell_formula_units_Z 2
_cell_length_a 15.2978(8)
_cell_length_b 12.1192(7)
_cell_length_c 26.5776(14)
_cell_measurement_reflns_used 9813
_cell_measurement_temperature 150(2)
_cell_measurement_theta_max 30.267
_cell_measurement_theta_min 2.149
_cell_volume 4898.2(5)
_computing_cell_refinement '<i>APEX2 </i>(Bruker, 2007)'
_computing_data_collection '<i>APEX2 </i>(Bruker, 2007)'
_computing_data_reduction '<i>APEX2 </i>(Bruker, 2007)'
_computing_molecular_graphics '<i>SHELXTL-Plus</i> (Sheldrick, 2008)'
_computing_structure_refinement '<i>SHELXL-97</i> (Sheldrick, 2008)'
_computing_structure_solution '<i>SHELXS-97</i> (Sheldrick, 2008)'
_diffrn_ambient_temperature 150(2)
_diffrn_measured_fraction_theta_full 0.998
_diffrn_measured_fraction_theta_max 0.998
_diffrn_measurement_device_type 'Bruker kappa APEXII CCD Diffractometer'
_diffrn_measurement_method '\f scans, and \w scans with \k offsets'
_diffrn_radiation_monochromator graphite
_diffrn_radiation_source 'fine-focus sealed tube'
_diffrn_radiation_type MoK\a
_diffrn_radiation_wavelength 0.71073
_diffrn_reflns_av_R_equivalents 0.0264
_diffrn_reflns_av_sigmaI/netI 0.0212
_diffrn_reflns_limit_h_max 15
_diffrn_reflns_limit_h_min -18
_diffrn_reflns_limit_k_max 14
_diffrn_reflns_limit_k_min -14
_diffrn_reflns_limit_l_max 27
_diffrn_reflns_limit_l_min -31
_diffrn_reflns_number 49243
_diffrn_reflns_theta_full 25.00
_diffrn_reflns_theta_max 25.00
_diffrn_reflns_theta_min 2.33
_exptl_absorpt_coefficient_mu 0.500
_exptl_absorpt_correction_T_max 0.9594
_exptl_absorpt_correction_T_min 0.8882
_exptl_absorpt_correction_type multi-scan
_exptl_absorpt_process_details 'SADABS (Bruker, 2001)'
_exptl_crystal_colour 'Dark orange'
_exptl_crystal_density_diffrn 1.327
_exptl_crystal_density_method 'not measured'
_exptl_crystal_description Plates
_exptl_crystal_F_000 2036.0
_exptl_crystal_size_max 0.28
_exptl_crystal_size_mid 0.19
_exptl_crystal_size_min 0.10
_refine_diff_density_max 2.049
_refine_diff_density_min -0.572
_refine_diff_density_rms 0.121
_refine_ls_extinction_method none
_refine_ls_goodness_of_fit_ref 1.037
_refine_ls_hydrogen_treatment constr
_refine_ls_matrix_type full
_refine_ls_number_parameters 603
_refine_ls_number_reflns 8609
_refine_ls_number_restraints 4
_refine_ls_restrained_S_all 1.037
_refine_ls_R_factor_all 0.0784
_refine_ls_R_factor_gt 0.0670
_refine_ls_shift/su_max 0.009
_refine_ls_shift/su_mean 0.000
_refine_ls_structure_factor_coef Fsqd
_refine_ls_weighting_details 'calc w=1/[\s^2^(Fo^2^)+(0.1175P)^2^+15.1912P] where P=(Fo^2^+2Fc^2^)/3'
_refine_ls_weighting_scheme calc
_refine_ls_wR_factor_gt 0.1898
_refine_ls_wR_factor_ref 0.2028
_reflns_number_gt 7228
_reflns_number_total 8609
_reflns_threshold_expression >2sigma(I)
_cod_data_source_file c3dt51440d.txt
_cod_data_source_block marina7_p21byc
_cod_depositor_comments
;
The following automatic conversions were performed:

'_symmetry_cell_setting' value 'Monoclinic' changed to 'monoclinic'
according to /home/saulius/struct/CIF-dictionaries/cif_core.dic
dictionary named 'cif_core.dic' version 2.4.2 from
2011-04-26.

'_exptl_absorpt_correction_type' value 'Multi-scan'
changed to 'multi-scan' according to
/home/saulius/struct/CIF-dictionaries/cif_core.dic dictionary named
'cif_core.dic' version 2.4.2 from 2011-04-26.

Automatic conversion script
Id: cif_fix_values 1891 2012-01-12 08:04:46Z andrius 
;
_cod_original_sg_symbol_H-M 'P 21/c'
_cod_original_formula_sum 'C111 H114 B2 Cl4 N10 Rh2 '
_cod_database_code 7023546

loop_
_symmetry_equiv_pos_as_xyz
'x, y, z'
'-x, y+1/2, -z+1/2'
'-x, -y, -z'
'x, -y-1/2, z-1/2'

loop_
_atom_site_label
_atom_site_type_symbol
_atom_site_fract_x
_atom_site_fract_y
_atom_site_fract_z
_atom_site_U_iso_or_equiv
_atom_site_adp_type
_atom_site_occupancy
_atom_site_symmetry_multiplicity
_atom_site_calc_flag
_atom_site_refinement_flags
C1D C 0.5267(10) 0.4066(13) 0.1892(8) 0.180(11) Uani 0.50 1 d PDU
H1D1 H 0.4842 0.4618 0.1739 0.216 Uiso 0.50 1 calc PR
H1D2 H 0.5401 0.4246 0.2255 0.216 Uiso 0.50 1 calc PR
Cl1D Cl 0.4794(3) 0.2748(6) 0.18301(17) 0.1117(16) Uani 0.50 1 d PDU
Cl2D Cl 0.6234(3) 0.4137(5) 0.15969(19) 0.1050(14) Uani 0.50 1 d PDU
Rh1 Rh 0.72590(2) 0.19038(4) 0.362478(12) 0.03873(17) Uani 1 1 d .
Cl1 Cl 0.57599(8) 0.20966(17) 0.32511(4) 0.0655(5) Uani 1 1 d .
N1 N 0.6915(3) 0.4376(4) 0.3939(2) 0.0574(13) Uani 1 1 d .
C2 C 0.7184(4) 0.3339(5) 0.4038(2) 0.0476(13) Uani 1 1 d .
N3 N 0.7363(3) 0.3329(4) 0.45550(18) 0.0499(12) Uani 1 1 d .
C4 C 0.7223(4) 0.4319(6) 0.4776(3) 0.0611(16) Uani 1 1 d .
H4 H 0.7315 0.4497 0.5125 0.073 Uiso 1 1 calc R
C5 C 0.6934(4) 0.4972(6) 0.4400(3) 0.0680(19) Uani 1 1 d .
H5 H 0.6765 0.5721 0.4432 0.082 Uiso 1 1 calc R
C6 C 0.6802(5) 0.4957(6) 0.3466(3) 0.077(2) Uani 1 1 d .
C7 C 0.6010(5) 0.5225(7) 0.3264(3) 0.075(2) Uani 1 1 d .
C8 C 0.5959(5) 0.5926(8) 0.2841(3) 0.091(3) Uani 1 1 d .
H8 H 0.5396 0.6131 0.2682 0.109 Uiso 1 1 calc R
C9 C 0.6708(5) 0.6331(8) 0.2648(3) 0.086(2) Uani 1 1 d .
C10 C 0.7517(5) 0.6080(7) 0.2903(3) 0.078(2) Uani 1 1 d .
H10 H 0.8025 0.6386 0.2780 0.093 Uiso 1 1 calc R
C11 C 0.7631(5) 0.5427(6) 0.3315(2) 0.0662(17) Uani 1 1 d .
C12 C 0.5143(5) 0.4798(9) 0.3467(3) 0.105(4) Uani 1 1 d .
H12A H 0.5268 0.4588 0.3824 0.158 Uiso 1 1 calc R
H12B H 0.4921 0.4155 0.3269 0.158 Uiso 1 1 calc R
H12C H 0.4699 0.5384 0.3435 0.158 Uiso 1 1 calc R
C13 C 0.6625(6) 0.7101(8) 0.2199(4) 0.098(3) Uani 1 1 d .
H13A H 0.7202 0.7422 0.2158 0.146 Uiso 1 1 calc R
H13B H 0.6209 0.7692 0.2254 0.146 Uiso 1 1 calc R
H13C H 0.6412 0.6690 0.1893 0.146 Uiso 1 1 calc R
C14 C 0.8483(5) 0.5186(7) 0.3598(3) 0.078(2) Uani 1 1 d .
H14A H 0.8513 0.5527 0.3934 0.117 Uiso 1 1 calc R
H14B H 0.8954 0.5483 0.3415 0.117 Uiso 1 1 calc R
H14C H 0.8555 0.4385 0.3635 0.117 Uiso 1 1 calc R
C1A C 0.7696(4) 0.2383(5) 0.48500(18) 0.0508(14) Uani 1 1 d .
H1A1 H 0.7745 0.2569 0.5215 0.061 Uiso 1 1 calc R
H1A2 H 0.8291 0.2193 0.4762 0.061 Uiso 1 1 calc R
N1' N 0.6808(2) 0.1138(4) 0.42736(14) 0.0384(10) Uani 1 1 d .
N2' N 0.6337(3) 0.0236(4) 0.42694(15) 0.0432(10) Uani 1 1 d .
N3' N 0.6335(3) -0.0046(4) 0.47602(15) 0.0424(10) Uani 1 1 d .
C4' C 0.6802(3) 0.0675(5) 0.50646(18) 0.0467(13) Uani 1 1 d .
H4' H 0.6898 0.0659 0.5424 0.056 Uiso 1 1 calc R
C5' C 0.7107(3) 0.1431(5) 0.47500(17) 0.0421(12) Uani 1 1 d .
C6' C 0.5886(3) -0.1026(5) 0.4889(2) 0.0491(13) Uani 1 1 d .
C7' C 0.5677(5) -0.1814(6) 0.4534(3) 0.0662(18) Uani 1 1 d .
H7' H 0.5828 -0.1724 0.4199 0.079 Uiso 1 1 calc R
C8' C 0.5235(6) -0.2765(7) 0.4669(3) 0.084(2) Uani 1 1 d .
H8' H 0.5079 -0.3318 0.4422 0.100 Uiso 1 1 calc R
C9' C 0.5023(5) -0.2908(6) 0.5155(3) 0.075(2) Uani 1 1 d .
H9' H 0.4715 -0.3549 0.5241 0.090 Uiso 1 1 calc R
C10' C 0.5259(5) -0.2120(6) 0.5513(3) 0.072(2) Uani 1 1 d .
H10' H 0.5137 -0.2231 0.5853 0.086 Uiso 1 1 calc R
C11' C 0.5678(4) -0.1151(6) 0.5383(2) 0.0618(16) Uani 1 1 d .
H11' H 0.5819 -0.0589 0.5627 0.074 Uiso 1 1 calc R
C1B C 0.8655(3) 0.1929(5) 0.35135(19) 0.0447(13) Uani 1 1 d .
C2B C 0.8120(4) 0.2143(5) 0.30383(19) 0.0496(14) Uani 1 1 d .
C3B C 0.7616(3) 0.1171(6) 0.29132(17) 0.0519(15) Uani 1 1 d .
C4B C 0.7767(3) 0.0397(5) 0.33084(18) 0.0470(13) Uani 1 1 d .
C5B C 0.8415(3) 0.0888(5) 0.36792(17) 0.0410(12) Uani 1 1 d .
C6B C 0.9399(4) 0.2573(7) 0.3762(2) 0.0649(17) Uani 1 1 d .
H6B1 H 0.9940 0.2136 0.3773 0.097 Uiso 1 1 calc R
H6B2 H 0.9285 0.2757 0.4108 0.097 Uiso 1 1 calc R
H6B3 H 0.9467 0.3254 0.3572 0.097 Uiso 1 1 calc R
C7B C 0.8196(5) 0.3086(6) 0.2682(2) 0.069(2) Uani 1 1 d .
H7B1 H 0.7607 0.3352 0.2558 0.104 Uiso 1 1 calc R
H7B2 H 0.8498 0.2838 0.2395 0.104 Uiso 1 1 calc R
H7B3 H 0.8532 0.3684 0.2859 0.104 Uiso 1 1 calc R
C8B C 0.7030(5) 0.1023(8) 0.2430(2) 0.084(3) Uani 1 1 d .
H8B1 H 0.6632 0.0400 0.2464 0.126 Uiso 1 1 calc R
H8B2 H 0.7389 0.0875 0.2154 0.126 Uiso 1 1 calc R
H8B3 H 0.6685 0.1696 0.2355 0.126 Uiso 1 1 calc R
C9B C 0.7383(4) -0.0730(6) 0.3320(3) 0.0658(17) Uani 1 1 d .
H9B1 H 0.7748 -0.1247 0.3150 0.099 Uiso 1 1 calc R
H9B2 H 0.6786 -0.0725 0.3144 0.099 Uiso 1 1 calc R
H9B3 H 0.7365 -0.0960 0.3672 0.099 Uiso 1 1 calc R
C10B C 0.8812(4) 0.0323(6) 0.4151(2) 0.0578(16) Uani 1 1 d .
H10A H 0.9038 0.0877 0.4400 0.087 Uiso 1 1 calc R
H10B H 0.9295 -0.0154 0.4070 0.087 Uiso 1 1 calc R
H10C H 0.8363 -0.0125 0.4291 0.087 Uiso 1 1 calc R
B1C B 0.0695(4) 0.7518(5) 0.88291(19) 0.0355(12) Uani 1 1 d .
C11C C 0.0203(3) 0.7481(4) 0.82415(16) 0.0323(10) Uani 1 1 d .
C12C C 0.0160(3) 0.8388(4) 0.79124(17) 0.0367(10) Uani 1 1 d .
H12D H 0.0453 0.9049 0.8025 0.044 Uiso 1 1 calc R
C13C C -0.0292(3) 0.8366(5) 0.74274(19) 0.0429(12) Uani 1 1 d .
H13D H -0.0301 0.9001 0.7217 0.052 Uiso 1 1 calc R
C14C C -0.0731(3) 0.7410(5) 0.72520(18) 0.0447(12) Uani 1 1 d .
H14D H -0.1048 0.7387 0.6924 0.054 Uiso 1 1 calc R
C15C C -0.0698(3) 0.6500(5) 0.75633(19) 0.0439(12) Uani 1 1 d .
H15C H -0.0994 0.5843 0.7449 0.053 Uiso 1 1 calc R
C16C C -0.0238(3) 0.6530(4) 0.80422(18) 0.0378(11) Uani 1 1 d .
H16C H -0.0219 0.5882 0.8244 0.045 Uiso 1 1 calc R
C21C C 0.1084(3) 0.6274(4) 0.89761(16) 0.0344(10) Uani 1 1 d .
C22C C 0.1573(4) 0.5671(5) 0.86487(19) 0.0482(13) Uani 1 1 d .
H22C H 0.1704 0.6017 0.8345 0.058 Uiso 1 1 calc R
C23C C 0.1872(4) 0.4607(5) 0.8744(2) 0.0504(13) Uani 1 1 d .
H23C H 0.2205 0.4245 0.8512 0.060 Uiso 1 1 calc R
C24C C 0.1684(4) 0.4071(4) 0.9181(2) 0.0464(12) Uani 1 1 d .
H24C H 0.1881 0.3337 0.9250 0.056 Uiso 1 1 calc R
C25C C 0.1207(3) 0.4621(4) 0.95117(18) 0.0410(11) Uani 1 1 d .
H25C H 0.1070 0.4263 0.9811 0.049 Uiso 1 1 calc R
C26C C 0.0922(3) 0.5694(4) 0.94120(16) 0.0340(10) Uani 1 1 d .
H26C H 0.0602 0.6054 0.9651 0.041 Uiso 1 1 calc R
C31C C 0.1486(3) 0.8446(4) 0.88660(16) 0.0375(11) Uani 1 1 d .
C32C C 0.2370(4) 0.8202(5) 0.88657(18) 0.0473(13) Uani 1 1 d .
H32C H 0.2541 0.7449 0.8858 0.057 Uiso 1 1 calc R
C33C C 0.3027(4) 0.9012(6) 0.8876(2) 0.0603(17) Uani 1 1 d .
H33C H 0.3625 0.8801 0.8875 0.072 Uiso 1 1 calc R
C34C C 0.2804(5) 1.0115(6) 0.8889(2) 0.067(2) Uani 1 1 d .
H34C H 0.3243 1.0671 0.8898 0.080 Uiso 1 1 calc R
C35C C 0.1928(5) 1.0391(5) 0.8886(2) 0.0597(17) Uani 1 1 d .
H35C H 0.1764 1.1147 0.8890 0.072 Uiso 1 1 calc R
C36C C 0.1281(4) 0.9580(4) 0.88786(18) 0.0469(13) Uani 1 1 d .
H36C H 0.0685 0.9797 0.8882 0.056 Uiso 1 1 calc R
C41C C -0.0038(4) 0.7828(4) 0.92178(18) 0.0385(11) Uani 1 1 d .
C42C C 0.0162(4) 0.8411(4) 0.96669(18) 0.0427(12) Uani 1 1 d .
H42C H 0.0744 0.8677 0.9749 0.051 Uiso 1 1 calc R
C43C C -0.0471(4) 0.8621(5) 1.00046(19) 0.0495(14) Uani 1 1 d .
H43C H -0.0313 0.9035 1.0304 0.059 Uiso 1 1 calc R
C44C C -0.1307(5) 0.8230(5) 0.9902(2) 0.0569(16) Uani 1 1 d .
H44C H -0.1731 0.8365 1.0131 0.068 Uiso 1 1 calc R
C45C C -0.1533(4) 0.7641(6) 0.9465(2) 0.0618(16) Uani 1 1 d .
H45C H -0.2112 0.7356 0.9393 0.074 Uiso 1 1 calc R
C46C C -0.0907(4) 0.7463(5) 0.9129(2) 0.0504(13) Uani 1 1 d .
H46C H -0.1081 0.7073 0.8824 0.061 Uiso 1 1 calc R

loop_
_atom_site_aniso_label
_atom_site_aniso_U_11
_atom_site_aniso_U_22
_atom_site_aniso_U_33
_atom_site_aniso_U_23
_atom_site_aniso_U_13
_atom_site_aniso_U_12
C1D 0.040(8) 0.249(14) 0.25(3) -0.21(2) 0.031(10) -0.014(11)
Cl1D 0.079(3) 0.188(5) 0.066(2) -0.004(3) -0.006(2) 0.023(3)
Cl2D 0.068(2) 0.145(4) 0.102(3) -0.023(3) 0.009(2) 0.033(2)
Rh1 0.0290(2) 0.0715(3) 0.0165(2) 0.00216(16) 0.00595(15) 0.01176(17)
Cl1 0.0214(6) 0.1574(16) 0.0168(5) 0.0019(7) -0.0023(4) 0.0329(7)
N1 0.049(3) 0.067(3) 0.061(3) 0.010(3) 0.029(2) 0.004(2)
C2 0.046(3) 0.065(4) 0.036(3) 0.004(2) 0.023(2) 0.001(3)
N3 0.046(3) 0.067(3) 0.041(2) -0.014(2) 0.022(2) -0.009(2)
C4 0.061(4) 0.067(4) 0.060(4) -0.009(3) 0.025(3) -0.006(3)
C5 0.055(4) 0.066(4) 0.087(5) -0.024(4) 0.027(3) 0.001(3)
C6 0.078(5) 0.078(5) 0.084(5) 0.037(4) 0.047(4) 0.039(4)
C7 0.063(4) 0.109(6) 0.054(4) 0.025(4) 0.009(3) 0.009(4)
C8 0.053(4) 0.118(7) 0.099(6) 0.030(5) 0.003(4) 0.014(4)
C9 0.061(4) 0.119(7) 0.077(5) 0.037(5) 0.007(4) 0.004(4)
C10 0.067(4) 0.083(5) 0.086(5) 0.012(4) 0.023(4) 0.009(4)
C11 0.077(5) 0.071(4) 0.051(4) 0.003(3) 0.009(3) 0.022(3)
C12 0.072(5) 0.189(10) 0.059(4) 0.033(5) 0.022(4) 0.071(6)
C13 0.094(6) 0.104(6) 0.097(6) 0.038(5) 0.020(5) 0.017(5)
C14 0.067(4) 0.084(5) 0.084(5) 0.000(4) 0.019(4) -0.004(4)
C1A 0.049(3) 0.082(4) 0.023(2) -0.006(3) 0.006(2) -0.008(3)
N1' 0.027(2) 0.067(3) 0.0216(18) -0.0009(18) 0.0045(15) 0.0075(19)
N2' 0.033(2) 0.072(3) 0.025(2) 0.0011(19) 0.0076(16) 0.007(2)
N3' 0.036(2) 0.066(3) 0.026(2) 0.0026(19) 0.0072(16) 0.010(2)
C4' 0.037(3) 0.080(4) 0.024(2) 0.004(2) 0.007(2) 0.005(3)
C5' 0.031(2) 0.076(4) 0.020(2) 0.001(2) 0.0063(18) 0.001(2)
C6' 0.034(3) 0.066(4) 0.049(3) 0.010(3) 0.012(2) 0.012(2)
C7' 0.065(4) 0.075(5) 0.061(4) -0.002(3) 0.018(3) 0.002(3)
C8' 0.087(6) 0.074(5) 0.091(6) -0.001(4) 0.011(5) -0.003(4)
C9' 0.061(4) 0.069(5) 0.100(6) 0.016(4) 0.031(4) 0.006(3)
C10' 0.058(4) 0.082(5) 0.080(5) 0.030(4) 0.029(4) 0.014(4)
C11' 0.056(4) 0.079(4) 0.054(3) 0.012(3) 0.023(3) 0.011(3)
C1B 0.033(3) 0.076(4) 0.026(2) 0.003(2) 0.011(2) 0.011(2)
C2B 0.045(3) 0.081(4) 0.024(2) 0.011(2) 0.015(2) 0.021(3)
C3B 0.039(3) 0.101(5) 0.017(2) -0.004(3) 0.006(2) 0.024(3)
C4B 0.038(3) 0.075(4) 0.030(2) -0.004(2) 0.011(2) 0.012(3)
C5B 0.030(2) 0.072(4) 0.022(2) -0.003(2) 0.0052(18) 0.015(2)
C6B 0.049(3) 0.099(5) 0.049(3) -0.003(3) 0.017(3) -0.007(3)
C7B 0.069(4) 0.099(5) 0.046(3) 0.029(3) 0.033(3) 0.030(4)
C8B 0.064(4) 0.166(8) 0.022(3) -0.017(4) -0.003(3) 0.022(5)
C9B 0.059(4) 0.082(5) 0.058(4) -0.018(3) 0.018(3) 0.007(3)
C10B 0.047(3) 0.093(5) 0.034(3) 0.011(3) 0.006(2) 0.023(3)
B1C 0.044(3) 0.039(3) 0.025(2) -0.001(2) 0.009(2) 0.002(2)
C11C 0.034(2) 0.041(3) 0.024(2) -0.0020(19) 0.0108(18) 0.002(2)
C12C 0.038(3) 0.046(3) 0.028(2) -0.002(2) 0.0090(19) -0.002(2)
C13C 0.043(3) 0.056(3) 0.031(2) 0.008(2) 0.007(2) 0.004(2)
C14C 0.038(3) 0.069(4) 0.027(2) -0.004(2) 0.004(2) 0.002(3)
C15C 0.040(3) 0.055(3) 0.038(3) -0.012(2) 0.011(2) -0.004(2)
C16C 0.043(3) 0.043(3) 0.030(2) -0.002(2) 0.013(2) 0.002(2)
C21C 0.037(2) 0.042(3) 0.024(2) -0.0020(19) 0.0039(18) 0.002(2)
C22C 0.063(3) 0.055(3) 0.028(2) 0.002(2) 0.012(2) 0.012(3)
C23C 0.057(3) 0.055(3) 0.040(3) -0.007(2) 0.009(2) 0.015(3)
C24C 0.053(3) 0.039(3) 0.044(3) -0.001(2) -0.009(2) 0.003(2)
C25C 0.042(3) 0.050(3) 0.030(2) 0.005(2) -0.004(2) -0.002(2)
C26C 0.035(2) 0.041(3) 0.025(2) -0.0017(19) -0.0004(18) -0.003(2)
C31C 0.048(3) 0.048(3) 0.017(2) 0.0008(19) 0.0056(19) -0.002(2)
C32C 0.051(3) 0.070(4) 0.022(2) 0.005(2) 0.008(2) -0.010(3)
C33C 0.057(4) 0.096(5) 0.030(3) 0.003(3) 0.013(2) -0.023(3)
C34C 0.081(5) 0.091(5) 0.029(3) -0.002(3) 0.012(3) -0.049(4)
C35C 0.095(5) 0.056(3) 0.028(3) -0.002(2) 0.007(3) -0.026(3)
C36C 0.064(3) 0.050(3) 0.026(2) -0.001(2) 0.002(2) -0.012(3)
C41C 0.055(3) 0.035(2) 0.027(2) 0.0056(19) 0.014(2) 0.008(2)
C42C 0.059(3) 0.044(3) 0.026(2) -0.001(2) 0.008(2) 0.011(2)
C43C 0.078(4) 0.042(3) 0.030(3) -0.001(2) 0.016(3) 0.016(3)
C44C 0.081(5) 0.057(3) 0.039(3) 0.009(2) 0.032(3) 0.020(3)
C45C 0.060(4) 0.076(4) 0.054(4) -0.004(3) 0.031(3) -0.003(3)
C46C 0.055(3) 0.061(4) 0.039(3) -0.008(3) 0.022(2) -0.002(3)

loop_
_atom_type_symbol
_atom_type_description
_atom_type_scat_dispersion_real
_atom_type_scat_dispersion_imag
_atom_type_scat_source
C C 0.0033 0.0016 'International Tables Vol C Tables 4.2.6.8 and 6.1.1.4'
H H 0.0000 0.0000 'International Tables Vol C Tables 4.2.6.8 and 6.1.1.4'
B B 0.0013 0.0007 'International Tables Vol C Tables 4.2.6.8 and 6.1.1.4'
N N 0.0061 0.0033 'International Tables Vol C Tables 4.2.6.8 and 6.1.1.4'
O O 0.0106 0.0060 'International Tables Vol C Tables 4.2.6.8 and 6.1.1.4'
Rh Rh -1.1178 0.9187 'International Tables Vol C Tables 4.2.6.8 and 6.1.1.4'
Cl Cl 0.1484 0.1585 'International Tables Vol C Tables 4.2.6.8 and 6.1.1.4'

loop_
_geom_angle_atom_site_label_1
_geom_angle_atom_site_label_2
_geom_angle_atom_site_label_3
_geom_angle
Cl2D C1D Cl1D 111.3(9)
Cl2D C1D H1D1 109.4
Cl1D C1D H1D1 109.4
Cl2D C1D H1D2 109.4
Cl1D C1D H1D2 109.4
H1D1 C1D H1D2 108.0
C2 Rh1 N1' 83.97(19)
C2 Rh1 C5B 122.7(2)
N1' Rh1 C5B 91.82(17)
C2 Rh1 C2B 110.1(2)
N1' Rh1 C2B 155.90(18)
C5B Rh1 C2B 64.18(19)
C2 Rh1 C1B 99.9(2)
N1' Rh1 C1B 121.34(17)
C5B Rh1 C1B 37.6(2)
C2B Rh1 C1B 38.93(19)
C2 Rh1 C4B 161.6(2)
N1' Rh1 C4B 96.12(18)
C5B Rh1 C4B 39.01(19)
C2B Rh1 C4B 64.3(2)
C1B Rh1 C4B 64.4(2)
C2 Rh1 C3B 145.7(2)
N1' Rh1 C3B 130.3(2)
C5B Rh1 C3B 63.18(18)
C2B Rh1 C3B 38.0(2)
C1B Rh1 C3B 63.5(2)
C4B Rh1 C3B 37.3(2)
C2 Rh1 Cl1 91.84(17)
N1' Rh1 Cl1 89.93(11)
C5B Rh1 Cl1 145.44(15)
C2B Rh1 Cl1 108.45(15)
C1B Rh1 Cl1 147.38(13)
C4B Rh1 Cl1 106.51(15)
C3B Rh1 Cl1 89.95(14)
C2 N1 C5 109.3(5)
C2 N1 C6 129.6(5)
C5 N1 C6 119.8(6)
N1 C2 N3 103.3(5)
N1 C2 Rh1 135.9(4)
N3 C2 Rh1 120.6(4)
C4 N3 C2 113.5(5)
C4 N3 C1A 121.7(5)
C2 N3 C1A 124.7(5)
C5 C4 N3 105.1(6)
C5 C4 H4 127.5
N3 C4 H4 127.5
C4 C5 N1 108.8(6)
C4 C5 H5 125.6
N1 C5 H5 125.6
C7 C6 N1 119.9(6)
C7 C6 C11 125.0(6)
N1 C6 C11 113.5(6)
C6 C7 C8 116.5(7)
C6 C7 C12 123.6(6)
C8 C7 C12 119.8(6)
C7 C8 C9 122.1(7)
C7 C8 H8 119.0
C9 C8 H8 119.0
C10 C9 C8 118.1(7)
C10 C9 C13 121.3(7)
C8 C9 C13 120.5(7)
C9 C10 C11 124.0(7)
C9 C10 H10 118.0
C11 C10 H10 118.0
C10 C11 C14 124.4(7)
C10 C11 C6 113.9(6)
C14 C11 C6 121.7(6)
C7 C12 H12A 109.5
C7 C12 H12B 109.5
H12A C12 H12B 109.5
C7 C12 H12C 109.5
H12A C12 H12C 109.5
H12B C12 H12C 109.5
C9 C13 H13A 109.5
C9 C13 H13B 109.5
H13A C13 H13B 109.5
C9 C13 H13C 109.5
H13A C13 H13C 109.5
H13B C13 H13C 109.5
C11 C14 H14A 109.5
C11 C14 H14B 109.5
H14A C14 H14B 109.5
C11 C14 H14C 109.5
H14A C14 H14C 109.5
H14B C14 H14C 109.5
N3 C1A C5' 110.5(5)
N3 C1A H1A1 109.6
C5' C1A H1A1 109.6
N3 C1A H1A2 109.6
C5' C1A H1A2 109.6
H1A1 C1A H1A2 108.1
N2' N1' C5' 111.0(4)
N2' N1' Rh1 125.6(3)
C5' N1' Rh1 122.5(4)
N1' N2' N3' 105.2(4)
N2' N3' C4' 111.2(4)
N2' N3' C6' 119.5(4)
C4' N3' C6' 129.3(4)
N3' C4' C5' 105.3(4)
N3' C4' H4' 127.3
C5' C4' H4' 127.3
N1' C5' C4' 107.3(5)
N1' C5' C1A 121.0(4)
C4' C5' C1A 131.6(5)
C7' C6' C11' 121.2(6)
C7' C6' N3' 120.1(5)
C11' C6' N3' 118.7(6)
C6' C7' C8' 119.0(7)
C6' C7' H7' 120.5
C8' C7' H7' 120.5
C9' C8' C7' 120.8(8)
C9' C8' H8' 119.6
C7' C8' H8' 119.6
C10' C9' C8' 119.7(7)
C10' C9' H9' 120.2
C8' C9' H9' 120.2
C9' C10' C11' 120.3(7)
C9' C10' H10' 119.8
C11' C10' H10' 119.8
C6' C11' C10' 118.9(7)
C6' C11' H11' 120.5
C10' C11' H11' 120.5
C5B C1B C2B 107.0(5)
C5B C1B C6B 123.5(5)
C2B C1B C6B 129.0(6)
C5B C1B Rh1 69.6(3)
C2B C1B Rh1 69.8(3)
C6B C1B Rh1 131.6(4)
C3B C2B C1B 107.1(5)
C3B C2B C7B 124.0(5)
C1B C2B C7B 127.7(6)
C3B C2B Rh1 72.6(3)
C1B C2B Rh1 71.3(3)
C7B C2B Rh1 130.7(4)
C4B C3B C2B 109.6(5)
C4B C3B C8B 126.5(7)
C2B C3B C8B 123.9(6)
C4B C3B Rh1 70.4(3)
C2B C3B Rh1 69.3(3)
C8B C3B Rh1 127.0(4)
C3B C4B C5B 106.2(5)
C3B C4B C9B 126.4(5)
C5B C4B C9B 127.2(5)
C3B C4B Rh1 72.2(3)
C5B C4B Rh1 69.0(3)
C9B C4B Rh1 127.0(4)
C1B C5B C4B 109.9(4)
C1B C5B C10B 125.4(5)
C4B C5B C10B 124.6(5)
C1B C5B Rh1 72.8(3)
C4B C5B Rh1 72.0(3)
C10B C5B Rh1 125.1(3)
C1B C6B H6B1 109.5
C1B C6B H6B2 109.5
H6B1 C6B H6B2 109.5
C1B C6B H6B3 109.5
H6B1 C6B H6B3 109.5
H6B2 C6B H6B3 109.5
C2B C7B H7B1 109.5
C2B C7B H7B2 109.5
H7B1 C7B H7B2 109.5
C2B C7B H7B3 109.5
H7B1 C7B H7B3 109.5
H7B2 C7B H7B3 109.5
C3B C8B H8B1 109.5
C3B C8B H8B2 109.5
H8B1 C8B H8B2 109.5
C3B C8B H8B3 109.5
H8B1 C8B H8B3 109.5
H8B2 C8B H8B3 109.5
C4B C9B H9B1 109.5
C4B C9B H9B2 109.5
H9B1 C9B H9B2 109.5
C4B C9B H9B3 109.5
H9B1 C9B H9B3 109.5
H9B2 C9B H9B3 109.5
C5B C10B H10A 109.5
C5B C10B H10B 109.5
H10A C10B H10B 109.5
C5B C10B H10C 109.5
H10A C10B H10C 109.5
H10B C10B H10C 109.5
C41C B1C C31C 110.6(4)
C41C B1C C11C 109.0(4)
C31C B1C C11C 109.2(4)
C41C B1C C21C 108.2(4)
C31C B1C C21C 111.5(4)
C11C B1C C21C 108.2(4)
C12C C11C C16C 114.8(4)
C12C C11C B1C 123.5(4)
C16C C11C B1C 121.7(4)
C13C C12C C11C 123.1(5)
C13C C12C H12D 118.4
C11C C12C H12D 118.4
C12C C13C C14C 119.8(5)
C12C C13C H13D 120.1
C14C C13C H13D 120.1
C15C C14C C13C 118.7(5)
C15C C14C H14D 120.7
C13C C14C H14D 120.7
C14C C15C C16C 120.9(5)
C14C C15C H15C 119.6
C16C C15C H15C 119.6
C15C C16C C11C 122.7(5)
C15C C16C H16C 118.6
C11C C16C H16C 118.6
C26C C21C C22C 113.8(4)
C26C C21C B1C 124.2(4)
C22C C21C B1C 121.9(4)
C23C C22C C21C 123.8(5)
C23C C22C H22C 118.1
C21C C22C H22C 118.1
C22C C23C C24C 119.7(5)
C22C C23C H23C 120.1
C24C C23C H23C 120.1
C25C C24C C23C 118.7(5)
C25C C24C H24C 120.6
C23C C24C H24C 120.6
C24C C25C C26C 120.7(5)
C24C C25C H25C 119.7
C26C C25C H25C 119.7
C25C C26C C21C 123.2(4)
C25C C26C H26C 118.4
C21C C26C H26C 118.4
C32C C31C C36C 115.3(5)
C32C C31C B1C 124.5(5)
C36C C31C B1C 120.2(5)
C31C C32C C33C 123.3(6)
C31C C32C H32C 118.4
C33C C32C H32C 118.4
C34C C33C C32C 119.9(6)
C34C C33C H33C 120.0
C32C C33C H33C 120.0
C35C C34C C33C 118.5(6)
C35C C34C H34C 120.8
C33C C34C H34C 120.8
C34C C35C C36C 121.1(6)
C34C C35C H35C 119.4
C36C C35C H35C 119.4
C35C C36C C31C 121.9(6)
C35C C36C H36C 119.1
C31C C36C H36C 119.1
C42C C41C C46C 114.9(5)
C42C C41C B1C 123.5(5)
C46C C41C B1C 121.4(4)
C41C C42C C43C 122.3(6)
C41C C42C H42C 118.8
C43C C42C H42C 118.8
C44C C43C C42C 120.2(5)
C44C C43C H43C 119.9
C42C C43C H43C 119.9
C45C C44C C43C 119.6(5)
C45C C44C H44C 120.2
C43C C44C H44C 120.2
C44C C45C C46C 119.6(6)
C44C C45C H45C 120.2
C46C C45C H45C 120.2
C45C C46C C41C 123.3(6)
C45C C46C H46C 118.3
C41C C46C H46C 118.3

loop_
_geom_bond_atom_site_label_1
_geom_bond_atom_site_label_2
_geom_bond_distance
C1D Cl2D 1.750(10)
C1D Cl1D 1.753(11)
C1D H1D1 0.9900
C1D H1D2 0.9900
Rh1 C2 2.067(6)
Rh1 N1' 2.138(4)
Rh1 C5B 2.147(5)
Rh1 C2B 2.167(5)
Rh1 C1B 2.188(5)
Rh1 C4B 2.188(6)
Rh1 C3B 2.211(5)
Rh1 Cl1 2.4094(11)
N1 C2 1.340(8)
N1 C5 1.421(8)
N1 C6 1.435(8)
C2 N3 1.371(7)
N3 C4 1.363(8)
N3 C1A 1.449(8)
C4 C5 1.312(10)
C4 H4 0.9500
C5 H5 0.9500
C6 C7 1.311(10)
C6 C11 1.485(10)
C7 C8 1.405(10)
C7 C12 1.573(11)
C8 C9 1.396(11)
C8 H8 0.9500
C9 C10 1.379(11)
C9 C13 1.509(11)
C10 C11 1.349(10)
C10 H10 0.9500
C11 C14 1.461(10)
C12 H12A 0.9800
C12 H12B 0.9800
C12 H12C 0.9800
C13 H13A 0.9800
C13 H13B 0.9800
C13 H13C 0.9800
C14 H14A 0.9800
C14 H14B 0.9800
C14 H14C 0.9800
C1A C5' 1.471(8)
C1A H1A1 0.9900
C1A H1A2 0.9900
N1' N2' 1.309(6)
N1' C5' 1.346(6)
N2' N3' 1.349(6)
N3' C4' 1.342(7)
N3' C6' 1.431(7)
C4' C5' 1.357(8)
C4' H4' 0.9500
C6' C7' 1.357(9)
C6' C11' 1.392(8)
C7' C8' 1.403(11)
C7' H7' 0.9500
C8' C9' 1.376(12)
C8' H8' 0.9500
C9' C10' 1.369(11)
C9' H9' 0.9500
C10' C11' 1.400(10)
C10' H10' 0.9500
C11' H11' 0.9500
C1B C5B 1.399(8)
C1B C2B 1.451(7)
C1B C6B 1.477(8)
C2B C3B 1.427(9)
C2B C7B 1.497(8)
C3B C4B 1.408(8)
C3B C8B 1.495(7)
C4B C5B 1.448(7)
C4B C9B 1.488(9)
C5B C10B 1.498(7)
C6B H6B1 0.9800
C6B H6B2 0.9800
C6B H6B3 0.9800
C7B H7B1 0.9800
C7B H7B2 0.9800
C7B H7B3 0.9800
C8B H8B1 0.9800
C8B H8B2 0.9800
C8B H8B3 0.9800
C9B H9B1 0.9800
C9B H9B2 0.9800
C9B H9B3 0.9800
C10B H10A 0.9800
C10B H10B 0.9800
C10B H10C 0.9800
B1C C41C 1.649(7)
B1C C31C 1.647(8)
B1C C11C 1.659(7)
B1C C21C 1.652(7)
C11C C12C 1.402(7)
C11C C16C 1.409(7)
C12C C13C 1.395(7)
C12C H12D 0.9500
C13C C14C 1.394(8)
C13C H13D 0.9500
C14C C15C 1.376(8)
C14C H14D 0.9500
C15C C16C 1.386(7)
C15C H15C 0.9500
C16C H16C 0.9500
C21C C26C 1.399(6)
C21C C22C 1.411(7)
C22C C23C 1.383(8)
C22C H22C 0.9500
C23C C24C 1.388(8)
C23C H23C 0.9500
C24C C25C 1.374(8)
C24C H24C 0.9500
C25C C26C 1.388(7)
C25C H25C 0.9500
C26C H26C 0.9500
C31C C32C 1.384(8)
C31C C36C 1.411(8)
C32C C33C 1.402(8)
C32C H32C 0.9500
C33C C34C 1.382(10)
C33C H33C 0.9500
C34C C35C 1.380(10)
C34C H34C 0.9500
C35C C36C 1.394(8)
C35C H35C 0.9500
C36C H36C 0.9500
C41C C42C 1.392(7)
C41C C46C 1.397(8)
C42C C43C 1.412(7)
C42C H42C 0.9500
C43C C44C 1.364(9)
C43C H43C 0.9500
C44C C45C 1.375(9)
C44C H44C 0.9500
C45C C46C 1.396(8)
C45C H45C 0.9500
C46C H46C 0.9500

loop_
_geom_torsion_atom_site_label_1
_geom_torsion_atom_site_label_2
_geom_torsion_atom_site_label_3
_geom_torsion_atom_site_label_4
_geom_torsion
C5 N1 C2 N3 -0.3(6)
C6 N1 C2 N3 166.2(6)
C5 N1 C2 Rh1 173.4(5)
C6 N1 C2 Rh1 -20.1(10)
N1' Rh1 C2 N1 -139.1(6)
C5B Rh1 C2 N1 132.6(5)
C2B Rh1 C2 N1 61.1(6)
C1B Rh1 C2 N1 100.1(6)
C4B Rh1 C2 N1 129.6(7)
C3B Rh1 C2 N1 43.3(8)
Cl1 Rh1 C2 N1 -49.4(6)
N1' Rh1 C2 N3 33.8(4)
C5B Rh1 C2 N3 -54.5(5)
C2B Rh1 C2 N3 -126.1(4)
C1B Rh1 C2 N3 -87.0(4)
C4B Rh1 C2 N3 -57.5(8)
C3B Rh1 C2 N3 -143.9(4)
Cl1 Rh1 C2 N3 123.5(4)
N1 C2 N3 C4 -0.6(6)
Rh1 C2 N3 C4 -175.5(4)
N1 C2 N3 C1A -178.7(5)
Rh1 C2 N3 C1A 6.4(7)
C2 N3 C4 C5 1.2(7)
C1A N3 C4 C5 179.4(5)
N3 C4 C5 N1 -1.3(7)
C2 N1 C5 C4 1.0(7)
C6 N1 C5 C4 -167.0(6)
C2 N1 C6 C7 111.6(8)
C5 N1 C6 C7 -83.2(10)
C2 N1 C6 C11 -82.4(9)
C5 N1 C6 C11 82.9(7)
N1 C6 C7 C8 171.1(8)
C11 C6 C7 C8 6.8(13)
N1 C6 C7 C12 -9.5(14)
C11 C6 C7 C12 -173.9(8)
C6 C7 C8 C9 -0.9(14)
C12 C7 C8 C9 179.8(9)
C7 C8 C9 C10 -4.0(15)
C7 C8 C9 C13 -178.7(9)
C8 C9 C10 C11 3.1(14)
C13 C9 C10 C11 177.8(9)
C9 C10 C11 C14 -177.9(8)
C9 C10 C11 C6 2.1(12)
C7 C6 C11 C10 -7.5(12)
N1 C6 C11 C10 -172.7(6)
C7 C6 C11 C14 172.5(8)
N1 C6 C11 C14 7.3(10)
C4 N3 C1A C5' 125.5(5)
C2 N3 C1A C5' -56.5(7)
C2 Rh1 N1' N2' 150.7(4)
C5B Rh1 N1' N2' -86.6(4)
C2B Rh1 N1' N2' -81.7(6)
C1B Rh1 N1' N2' -111.3(4)
C4B Rh1 N1' N2' -47.7(4)
C3B Rh1 N1' N2' -31.0(4)
Cl1 Rh1 N1' N2' 58.9(4)
C2 Rh1 N1' C5' -41.0(4)
C5B Rh1 N1' C5' 81.7(4)
C2B Rh1 N1' C5' 86.6(6)
C1B Rh1 N1' C5' 56.9(5)
C4B Rh1 N1' C5' 120.6(4)
C3B Rh1 N1' C5' 137.3(4)
Cl1 Rh1 N1' C5' -132.8(4)
C5' N1' N2' N3' 0.3(5)
Rh1 N1' N2' N3' 169.8(3)
N1' N2' N3' C4' -0.1(5)
N1' N2' N3' C6' -178.6(4)
N2' N3' C4' C5' -0.2(6)
C6' N3' C4' C5' 178.2(5)
N2' N1' C5' C4' -0.4(6)
Rh1 N1' C5' C4' -170.3(3)
N2' N1' C5' C1A 176.4(5)
Rh1 N1' C5' C1A 6.6(7)
N3' C4' C5' N1' 0.4(6)
N3' C4' C5' C1A -176.0(6)
N3 C1A C5' N1' 47.3(7)
N3 C1A C5' C4' -136.7(6)
N2' N3' C6' C7' 18.0(7)
C4' N3' C6' C7' -160.2(6)
N2' N3' C6' C11' -162.5(5)
C4' N3' C6' C11' 19.3(8)
C11' C6' C7' C8' 0.7(10)
N3' C6' C7' C8' -179.8(6)
C6' C7' C8' C9' -0.7(12)
C7' C8' C9' C10' -1.0(12)
C8' C9' C10' C11' 2.8(11)
C7' C6' C11' C10' 1.1(9)
N3' C6' C11' C10' -178.5(5)
C9' C10' C11' C6' -2.8(10)
C2 Rh1 C1B C5B 132.2(3)
N1' Rh1 C1B C5B 43.2(3)
C2B Rh1 C1B C5B -118.0(5)
C4B Rh1 C1B C5B -37.9(3)
C3B Rh1 C1B C5B -79.6(3)
Cl1 Rh1 C1B C5B -118.4(3)
C2 Rh1 C1B C2B -109.8(4)
N1' Rh1 C1B C2B 161.3(3)
C5B Rh1 C1B C2B 118.0(5)
C4B Rh1 C1B C2B 80.1(4)
C3B Rh1 C1B C2B 38.4(4)
Cl1 Rh1 C1B C2B -0.4(5)
C2 Rh1 C1B C6B 14.9(6)
N1' Rh1 C1B C6B -74.0(6)
C5B Rh1 C1B C6B -117.2(7)
C2B Rh1 C1B C6B 124.8(7)
C4B Rh1 C1B C6B -155.1(6)
C3B Rh1 C1B C6B 163.1(6)
Cl1 Rh1 C1B C6B 124.4(5)
C5B C1B C2B C3B -4.4(5)
C6B C1B C2B C3B 168.0(5)
Rh1 C1B C2B C3B -64.3(3)
C5B C1B C2B C7B -172.6(5)
C6B C1B C2B C7B -0.2(9)
Rh1 C1B C2B C7B 127.5(6)
C5B C1B C2B Rh1 59.9(3)
C6B C1B C2B Rh1 -127.7(6)
C2 Rh1 C2B C3B -163.7(3)
N1' Rh1 C2B C3B 73.3(6)
C5B Rh1 C2B C3B 78.8(3)
C1B Rh1 C2B C3B 115.6(5)
C4B Rh1 C2B C3B 35.2(3)
Cl1 Rh1 C2B C3B -64.6(3)
C2 Rh1 C2B C1B 80.7(4)
N1' Rh1 C2B C1B -42.2(7)
C5B Rh1 C2B C1B -36.8(3)
C4B Rh1 C2B C1B -80.3(4)
C3B Rh1 C2B C1B -115.6(5)
Cl1 Rh1 C2B C1B 179.8(3)
C2 Rh1 C2B C7B -43.4(7)
N1' Rh1 C2B C7B -166.4(5)
C5B Rh1 C2B C7B -160.9(7)
C1B Rh1 C2B C7B -124.1(8)
C4B Rh1 C2B C7B 155.6(7)
C3B Rh1 C2B C7B 120.3(7)
Cl1 Rh1 C2B C7B 55.7(7)
C1B C2B C3B C4B 4.3(6)
C7B C2B C3B C4B 173.1(5)
Rh1 C2B C3B C4B -59.0(3)
C1B C2B C3B C8B -175.2(5)
C7B C2B C3B C8B -6.4(8)
Rh1 C2B C3B C8B 121.4(5)
C1B C2B C3B Rh1 63.4(3)
C7B C2B C3B Rh1 -127.8(5)
C2 Rh1 C3B C4B 148.8(4)
N1' Rh1 C3B C4B -28.2(4)
C5B Rh1 C3B C4B 39.4(3)
C2B Rh1 C3B C4B 121.0(4)
C1B Rh1 C3B C4B 81.7(3)
Cl1 Rh1 C3B C4B -118.0(3)
C2 Rh1 C3B C2B 27.8(5)
N1' Rh1 C3B C2B -149.1(3)
C5B Rh1 C3B C2B -81.6(3)
C1B Rh1 C3B C2B -39.3(3)
C4B Rh1 C3B C2B -121.0(4)
Cl1 Rh1 C3B C2B 121.0(3)
C2 Rh1 C3B C8B -89.7(8)
N1' Rh1 C3B C8B 93.3(7)
C5B Rh1 C3B C8B 160.9(8)
C2B Rh1 C3B C8B -117.5(8)
C1B Rh1 C3B C8B -156.8(8)
C4B Rh1 C3B C8B 121.5(8)
Cl1 Rh1 C3B C8B 3.5(7)
C2B C3B C4B C5B -2.6(5)
C8B C3B C4B C5B 176.9(5)
Rh1 C3B C4B C5B -61.0(3)
C2B C3B C4B C9B -178.4(5)
C8B C3B C4B C9B 1.1(9)
Rh1 C3B C4B C9B 123.3(5)
C2B C3B C4B Rh1 58.4(4)
C8B C3B C4B Rh1 -122.1(5)
C2 Rh1 C4B C3B -111.9(6)
N1' Rh1 C4B C3B 158.8(3)
C5B Rh1 C4B C3B -115.9(5)
C2B Rh1 C4B C3B -35.9(3)
C1B Rh1 C4B C3B -79.3(4)
Cl1 Rh1 C4B C3B 67.0(3)
C2 Rh1 C4B C5B 4.0(8)
N1' Rh1 C4B C5B -85.3(3)
C2B Rh1 C4B C5B 80.0(3)
C1B Rh1 C4B C5B 36.6(3)
C3B Rh1 C4B C5B 115.9(5)
Cl1 Rh1 C4B C5B -177.1(3)
C2 Rh1 C4B C9B 125.4(7)
N1' Rh1 C4B C9B 36.1(5)
C5B Rh1 C4B C9B 121.5(6)
C2B Rh1 C4B C9B -158.5(6)
C1B Rh1 C4B C9B 158.1(6)
C3B Rh1 C4B C9B -122.6(6)
Cl1 Rh1 C4B C9B -55.6(5)
C2B C1B C5B C4B 2.9(5)
C6B C1B C5B C4B -170.0(5)
Rh1 C1B C5B C4B 62.9(3)
C2B C1B C5B C10B 178.8(5)
C6B C1B C5B C10B 5.9(8)
Rh1 C1B C5B C10B -121.2(5)
C2B C1B C5B Rh1 -60.0(3)
C6B C1B C5B Rh1 127.1(5)
C3B C4B C5B C1B -0.2(5)
C9B C4B C5B C1B 175.5(5)
Rh1 C4B C5B C1B -63.4(3)
C3B C4B C5B C10B -176.2(4)
C9B C4B C5B C10B -0.5(8)
Rh1 C4B C5B C10B 120.7(5)
C3B C4B C5B Rh1 63.1(3)
C9B C4B C5B Rh1 -121.1(5)
C2 Rh1 C5B C1B -60.2(3)
N1' Rh1 C5B C1B -144.2(3)
C2B Rh1 C5B C1B 38.0(3)
C4B Rh1 C5B C1B 118.3(4)
C3B Rh1 C5B C1B 80.7(3)
Cl1 Rh1 C5B C1B 123.3(3)
C2 Rh1 C5B C4B -178.5(3)
N1' Rh1 C5B C4B 97.5(3)
C2B Rh1 C5B C4B -80.3(3)
C1B Rh1 C5B C4B -118.3(4)
C3B Rh1 C5B C4B -37.7(3)
Cl1 Rh1 C5B C4B 5.0(4)
C2 Rh1 C5B C10B 61.4(6)
N1' Rh1 C5B C10B -22.6(5)
C2B Rh1 C5B C10B 159.6(6)
C1B Rh1 C5B C10B 121.6(6)
C4B Rh1 C5B C10B -120.1(7)
C3B Rh1 C5B C10B -157.8(6)
Cl1 Rh1 C5B C10B -115.1(5)
C41C B1C C11C C12C 93.1(5)
C31C B1C C11C C12C -27.9(6)
C21C B1C C11C C12C -149.4(4)
C41C B1C C11C C16C -84.3(5)
C31C B1C C11C C16C 154.7(4)
C21C B1C C11C C16C 33.1(6)
C16C C11C C12C C13C 0.9(7)
B1C C11C C12C C13C -176.7(4)
C11C C12C C13C C14C 0.2(8)
C12C C13C C14C C15C -0.7(8)
C13C C14C C15C C16C 0.0(8)
C14C C15C C16C C11C 1.2(8)
C12C C11C C16C C15C -1.6(7)
B1C C11C C16C C15C 176.0(4)
C41C B1C C21C C26C -10.3(6)
C31C B1C C21C C26C 111.5(5)
C11C B1C C21C C26C -128.3(5)
C41C B1C C21C C22C 165.7(5)
C31C B1C C21C C22C -72.5(6)
C11C B1C C21C C22C 47.7(6)
C26C C21C C22C C23C -0.2(8)
B1C C21C C22C C23C -176.6(5)
C21C C22C C23C C24C 0.8(9)
C22C C23C C24C C25C -0.5(8)
C23C C24C C25C C26C -0.3(8)
C24C C25C C26C C21C 1.0(7)
C22C C21C C26C C25C -0.7(7)
B1C C21C C26C C25C 175.6(4)
C41C B1C C31C C32C 138.8(5)
C11C B1C C31C C32C -101.1(5)
C21C B1C C31C C32C 18.4(6)
C41C B1C C31C C36C -44.0(6)
C11C B1C C31C C36C 76.1(5)
C21C B1C C31C C36C -164.4(4)
C36C C31C C32C C33C -0.1(7)
B1C C31C C32C C33C 177.2(4)
C31C C32C C33C C34C 0.1(8)
C32C C33C C34C C35C -0.5(8)
C33C C34C C35C C36C 0.8(8)
C34C C35C C36C C31C -0.8(8)
C32C C31C C36C C35C 0.4(7)
B1C C31C C36C C35C -177.0(4)
C31C B1C C41C C42C -28.9(6)
C11C B1C C41C C42C -149.0(5)
C21C B1C C41C C42C 93.5(5)
C31C B1C C41C C46C 154.8(5)
C11C B1C C41C C46C 34.6(6)
C21C B1C C41C C46C -82.9(6)
C46C C41C C42C C43C -0.4(7)
B1C C41C C42C C43C -176.9(5)
C41C C42C C43C C44C 1.3(8)
C42C C43C C44C C45C -0.6(9)
C43C C44C C45C C46C -0.9(10)
C44C C45C C46C C41C 1.9(10)
C42C C41C C46C C45C -1.2(8)
B1C C41C C46C C45C 175.4(6)
